data_7230025
loop_
_publ_author_name
'Xu, Lei'
'Li, Shasha'
'Jiang, Liping'
'Zhang, Guofang'
'Zhang, Weiqiang'
'Gao, Ziwei'

_publ_section_title
;
 Electronic and steric effects of substituents in
 1,3-diphenylprop-2-yn-1-one during its reaction with Ru3(CO)12
;
_journal_issue 8
_journal_name_full 'RSC Advances'
_journal_page_first 4354
_journal_paper_doi 10.1039/C7RA13626A
_journal_volume 8
_journal_year 2018
_chemical_formula_sum 'C73.5 H47 Cl3 N4 O16 Ru4'
_chemical_formula_weight 1752.78
_space_group_crystal_system triclinic
_space_group_IT_number 2
_space_group_name_Hall '-P 1'
_space_group_name_H-M_alt 'P -1'
_symmetry_space_group_name_Hall '-P 1'
_symmetry_space_group_name_H-M 'P -1'
_atom_sites_solution_hydrogens mixed
_audit_creation_method SHELXL-2014/7
_audit_update_record
;
2018-01-15 deposited with the CCDC.
2018-01-15 downloaded from the CCDC.
;
_cell_angle_alpha 113.0110(10)
_cell_angle_beta 91.4680(10)
_cell_angle_gamma 108.1370(10)
_cell_formula_units_Z 2
_cell_length_a 11.5941(5)
_cell_length_b 17.5267(8)
_cell_length_c 19.7395(9)
_cell_measurement_reflns_used 103493
_cell_measurement_temperature 293(2)
_cell_measurement_theta_max 27.49
_cell_measurement_theta_min 2.32
_cell_volume 3458.5(3)
_computing_structure_refinement 'SHELXL-2014/7 (Sheldrick, 2014)'
_diffrn_ambient_temperature 293(2)
_diffrn_measured_fraction_theta_full 0.997
_diffrn_measured_fraction_theta_max 0.998
_diffrn_measurement_device_type 'Bruker SMART CCD area-detector'
_diffrn_radiation_type MoK\a
_diffrn_radiation_wavelength 0.71073
_diffrn_reflns_av_R_equivalents 0.0429
_diffrn_reflns_av_unetI/netI 0.0192
_diffrn_reflns_Laue_measured_fraction_full 0.997
_diffrn_reflns_Laue_measured_fraction_max 0.998
_diffrn_reflns_limit_h_max 14
_diffrn_reflns_limit_h_min -14
_diffrn_reflns_limit_k_max 21
_diffrn_reflns_limit_k_min -21
_diffrn_reflns_limit_l_max 24
_diffrn_reflns_limit_l_min -24
_diffrn_reflns_number 144296
_diffrn_reflns_point_group_measured_fraction_full 0.997
_diffrn_reflns_point_group_measured_fraction_max 0.998
_diffrn_reflns_theta_full 25.242
_diffrn_reflns_theta_max 25.999
_diffrn_reflns_theta_min 2.023
_exptl_absorpt_coefficient_mu 1.045
_exptl_absorpt_correction_type multi-scan
_exptl_absorpt_process_details sadabs
_exptl_crystal_colour yellow
_exptl_crystal_density_diffrn 1.683
_exptl_crystal_description block
_exptl_crystal_F_000 1742
_exptl_crystal_size_max 0.180
_exptl_crystal_size_mid 0.150
_exptl_crystal_size_min 0.120
_exptl_transmission_factor_max 0.7456
_exptl_transmission_factor_min 0.5730
_refine_diff_density_max 2.341
_refine_diff_density_min -2.117
_refine_diff_density_rms 0.101
_refine_ls_extinction_method none
_refine_ls_goodness_of_fit_ref 1.026
_refine_ls_hydrogen_treatment constr
_refine_ls_matrix_type full
_refine_ls_number_parameters 910
_refine_ls_number_reflns 13571
_refine_ls_number_restraints 3
_refine_ls_restrained_S_all 1.029
_refine_ls_R_factor_all 0.0369
_refine_ls_R_factor_gt 0.0341
_refine_ls_shift/su_max 0.001
_refine_ls_shift/su_mean 0.000
_refine_ls_structure_factor_coef Fsqd
_refine_ls_weighting_details 'w=1/[\s^2^(Fo^2^)+(0.0367P)^2^+11.1273P] where P=(Fo^2^+2Fc^2^)/3'
_refine_ls_weighting_scheme calc
_refine_ls_wR_factor_gt 0.0845
_refine_ls_wR_factor_ref 0.0867
_reflns_Friedel_coverage 0.000
_reflns_number_gt 12615
_reflns_number_total 13571
_reflns_threshold_expression 'I > 2\s(I)'
_cod_data_source_file c7ra13626a2.cif
_cod_data_source_block 1_CCDC5
_cod_original_formula_sum 'C73.50 H47 Cl3 N4 O16 Ru4'
_cod_database_code 7230025
_shelx_shelxl_version_number 2014/7
_shelx_space_group_comment
;
The symmetry employed for this shelxl refinement is uniquely defined
by the following loop, which should always be used as a source of
symmetry information in preference to the above space-group names.
They are only intended as comments.
;
_shelx_estimated_absorpt_t_min 0.834
_shelx_estimated_absorpt_t_max 0.885

loop_
_space_group_symop_operation_xyz
'x, y, z'
'-x, -y, -z'

loop_
_atom_site_label
_atom_site_type_symbol
_atom_site_fract_x
_atom_site_fract_y
_atom_site_fract_z
_atom_site_U_iso_or_equiv
_atom_site_adp_type
_atom_site_occupancy
_atom_site_site_symmetry_order
_atom_site_calc_flag
_atom_site_refinement_flags_posn
_atom_site_refinement_flags_adp
_atom_site_refinement_flags_occupancy
Ru1 Ru 0.52750(2) 0.51501(2) 0.37741(2) 0.01671(6) Uani 1 1 d . . .
Ru2 Ru 0.57116(2) 0.62249(2) 0.30599(2) 0.01758(6) Uani 1 1 d . . .
Ru3 Ru 0.07904(2) 1.00438(2) 0.37157(2) 0.01861(6) Uani 1 1 d . . .
Ru4 Ru 0.23770(2) 1.09877(2) 0.30998(2) 0.01725(6) Uani 1 1 d . . .
C1 C 0.7342(3) 0.4208(2) 0.14556(17) 0.0223(6) Uani 1 1 d . . .
C2 C 0.7974(3) 0.4034(2) 0.08366(18) 0.0283(7) Uani 1 1 d . . .
C3 C 0.8068(3) 0.3192(3) 0.0491(2) 0.0356(9) Uani 1 1 d . . .
H3 H 0.8466 0.3063 0.0080 0.043 Uiso 1 1 calc R U .
C4 C 0.7590(3) 0.2558(2) 0.0743(2) 0.0380(9) Uani 1 1 d . . .
H4 H 0.7665 0.2006 0.0501 0.046 Uiso 1 1 calc R U .
C5 C 0.6989(3) 0.2726(2) 0.1361(2) 0.0342(8) Uani 1 1 d . . .
H5 H 0.6675 0.2294 0.1536 0.041 Uiso 1 1 calc R U .
C6 C 0.6869(3) 0.3537(2) 0.17041(19) 0.0258(7) Uani 1 1 d . . .
H6 H 0.6464 0.3649 0.2113 0.031 Uiso 1 1 calc R U .
C7 C 0.7115(3) 0.5044(2) 0.18010(17) 0.0219(6) Uani 1 1 d . . .
C8 C 0.6297(3) 0.50966(18) 0.23940(16) 0.0177(6) Uani 1 1 d . . .
C9 C 0.6683(3) 0.52852(19) 0.31468(16) 0.0190(6) Uani 1 1 d . . .
C10 C 0.8024(3) 0.5540(2) 0.34169(17) 0.0232(6) Uani 1 1 d . . .
C11 C 0.8388(3) 0.5117(3) 0.3805(2) 0.0322(8) Uani 1 1 d . . .
H11 H 0.7796 0.4689 0.3901 0.039 Uiso 1 1 calc R U .
C12 C 0.9636(4) 0.5329(3) 0.4052(2) 0.0443(10) Uani 1 1 d . . .
H12 H 0.9868 0.5033 0.4302 0.053 Uiso 1 1 calc R U .
C13 C 1.0524(4) 0.5972(3) 0.3928(3) 0.0472(10) Uani 1 1 d . . .
H13 H 1.1352 0.6116 0.4100 0.057 Uiso 1 1 calc R U .
C14 C 1.0177(4) 0.6404(3) 0.3547(2) 0.0415(9) Uani 1 1 d . . .
H14 H 1.0773 0.6841 0.3464 0.050 Uiso 1 1 calc R U .
C15 C 0.8942(3) 0.6187(2) 0.3288(2) 0.0302(7) Uani 1 1 d . . .
H15 H 0.8719 0.6474 0.3026 0.036 Uiso 1 1 calc R U .
C16 C 0.3983(3) 0.3641(2) 0.08603(16) 0.0181(6) Uani 1 1 d . . .
C17 C 0.3706(3) 0.3365(2) 0.00746(17) 0.0220(6) Uani 1 1 d . . .
C18 C 0.3248(3) 0.2446(2) -0.03881(18) 0.0263(7) Uani 1 1 d . . .
H18 H 0.3094 0.2253 -0.0903 0.032 Uiso 1 1 calc R U .
C19 C 0.3027(3) 0.1836(2) -0.00918(19) 0.0265(7) Uani 1 1 d . . .
H19 H 0.2701 0.1236 -0.0408 0.032 Uiso 1 1 calc R U .
C20 C 0.3285(3) 0.2103(2) 0.06807(19) 0.0258(7) Uani 1 1 d . . .
H20 H 0.3130 0.1686 0.0879 0.031 Uiso 1 1 calc R U .
C21 C 0.3773(3) 0.2991(2) 0.11405(17) 0.0215(6) Uani 1 1 d . . .
H21 H 0.3970 0.3169 0.1652 0.026 Uiso 1 1 calc R U .
C22 C 0.4477(3) 0.4583(2) 0.13638(16) 0.0191(6) Uani 1 1 d . . .
C23 C 0.4973(3) 0.48402(18) 0.21741(16) 0.0172(6) Uani 1 1 d . . .
C24 C 0.4273(3) 0.48123(18) 0.27447(16) 0.0173(6) Uani 1 1 d . . .
C25 C 0.2907(3) 0.4539(2) 0.25701(16) 0.0201(6) Uani 1 1 d . . .
C26 C 0.2163(3) 0.3890(2) 0.27713(18) 0.0261(7) Uani 1 1 d . . .
H26 H 0.2527 0.3640 0.3013 0.031 Uiso 1 1 calc R U .
C27 C 0.0890(3) 0.3614(2) 0.2616(2) 0.0324(8) Uani 1 1 d . . .
H27 H 0.0410 0.3172 0.2744 0.039 Uiso 1 1 calc R U .
C28 C 0.0329(3) 0.3988(2) 0.2273(2) 0.0323(8) Uani 1 1 d . . .
H28 H -0.0525 0.3811 0.2181 0.039 Uiso 1 1 calc R U .
C29 C 0.1049(3) 0.4629(2) 0.20686(19) 0.0312(8) Uani 1 1 d . . .
H29 H 0.0676 0.4880 0.1833 0.037 Uiso 1 1 calc R U .
C30 C 0.2322(3) 0.4901(2) 0.22119(18) 0.0253(7) Uani 1 1 d . . .
H30 H 0.2794 0.5329 0.2068 0.030 Uiso 1 1 calc R U .
C31 C 0.5043(3) 0.4019(2) 0.37379(17) 0.0239(7) Uani 1 1 d . . .
C32 C 0.6438(3) 0.5827(2) 0.47032(18) 0.0268(7) Uani 1 1 d . . .
C33 C 0.3918(3) 0.5364(2) 0.42917(18) 0.0261(7) Uani 1 1 d . . .
C34 C 0.6124(3) 0.6839(2) 0.24137(18) 0.0281(7) Uani 1 1 d . . .
C35 C 0.4422(4) 0.6661(2) 0.3409(2) 0.0337(8) Uani 1 1 d . . .
C36 C 0.6901(3) 0.7120(2) 0.39075(18) 0.0262(7) Uani 1 1 d . . .
C37 C 0.2971(3) 0.8317(2) 0.17317(17) 0.0230(6) Uani 1 1 d . . .
C38 C 0.3716(3) 0.7961(2) 0.12166(18) 0.0292(7) Uani 1 1 d . . .
C39 C 0.3647(4) 0.7089(3) 0.1046(2) 0.0387(9) Uani 1 1 d . . .
H39 H 0.4134 0.6848 0.0720 0.046 Uiso 1 1 calc R U .
C40 C 0.2883(4) 0.6587(3) 0.1345(2) 0.0436(10) Uani 1 1 d . . .
H40 H 0.2862 0.6013 0.1221 0.052 Uiso 1 1 calc R U .
C41 C 0.2129(4) 0.6920(3) 0.1836(2) 0.0395(9) Uani 1 1 d . . .
H41 H 0.1600 0.6571 0.2032 0.047 Uiso 1 1 calc R U .
C42 C 0.2190(3) 0.7773(2) 0.20197(18) 0.0293(7) Uani 1 1 d . . .
H42 H 0.1695 0.7999 0.2347 0.035 Uiso 1 1 calc R U .
C43 C 0.3034(3) 0.9230(2) 0.19430(17) 0.0222(6) Uani 1 1 d . . .
C44 C 0.2181(3) 0.95650(19) 0.24631(17) 0.0188(6) Uani 1 1 d . . .
C45 C 0.2212(3) 0.96893(19) 0.32169(17) 0.0195(6) Uani 1 1 d . . .
C46 C 0.3197(3) 0.9523(2) 0.35769(17) 0.0226(6) Uani 1 1 d . . .
C47 C 0.2859(4) 0.8987(2) 0.39675(18) 0.0289(7) Uani 1 1 d . . .
H47 H 0.2040 0.8776 0.4020 0.035 Uiso 1 1 calc R U .
C48 C 0.3724(4) 0.8772(2) 0.4274(2) 0.0367(9) Uani 1 1 d . . .
H48 H 0.3485 0.8415 0.4528 0.044 Uiso 1 1 calc R U .
C49 C 0.4937(4) 0.9081(3) 0.4205(2) 0.0424(10) Uani 1 1 d . . .
H49 H 0.5516 0.8928 0.4408 0.051 Uiso 1 1 calc R U .
C50 C 0.5298(4) 0.9620(3) 0.3834(2) 0.0383(9) Uani 1 1 d . . .
H50 H 0.6123 0.9839 0.3796 0.046 Uiso 1 1 calc R U .
C51 C 0.4431(3) 0.9837(2) 0.35179(19) 0.0291(7) Uani 1 1 d . . .
H51 H 0.4680 1.0194 0.3265 0.035 Uiso 1 1 calc R U .
C52 C 0.0292(3) 0.8656(2) 0.08285(18) 0.0267(7) Uani 1 1 d . . .
C53 C 0.0008(3) 0.8400(3) 0.00469(19) 0.0348(8) Uani 1 1 d . . .
C54 C -0.0606(3) 0.7492(3) -0.0417(2) 0.0450(11) Uani 1 1 d . . .
H54 H -0.0786 0.7311 -0.0929 0.054 Uiso 1 1 calc R U .
C55 C -0.0941(4) 0.6876(3) -0.0132(2) 0.0461(11) Uani 1 1 d . . .
H55 H -0.1338 0.6283 -0.0452 0.055 Uiso 1 1 calc R U .
C56 C -0.0699(4) 0.7120(3) 0.0629(2) 0.0418(10) Uani 1 1 d . . .
H56 H -0.0937 0.6698 0.0821 0.050 Uiso 1 1 calc R U .
C57 C -0.0099(3) 0.8000(2) 0.1097(2) 0.0308(7) Uani 1 1 d . . .
H57 H 0.0053 0.8165 0.1608 0.037 Uiso 1 1 calc R U .
C58 C 0.0960(3) 0.9581(2) 0.13462(18) 0.0241(7) Uani 1 1 d . . .
C59 C 0.1187(3) 0.97469(19) 0.21619(16) 0.0192(6) Uani 1 1 d . . .
C60 C 0.0379(3) 0.99888(19) 0.26635(17) 0.0206(6) Uani 1 1 d . . .
C61 C -0.0730(3) 1.0128(2) 0.24036(18) 0.0240(6) Uani 1 1 d . . .
C62 C -0.1888(3) 0.9627(2) 0.2474(2) 0.0338(8) Uani 1 1 d . . .
H62 H -0.1943 0.9221 0.2676 0.041 Uiso 1 1 calc R U .
C63 C -0.2953(4) 0.9727(3) 0.2247(2) 0.0435(10) Uani 1 1 d . . .
H63 H -0.3714 0.9385 0.2293 0.052 Uiso 1 1 calc R U .
C64 C -0.2886(4) 1.0335(3) 0.1951(2) 0.0440(10) Uani 1 1 d . . .
H64 H -0.3598 1.0407 0.1803 0.053 Uiso 1 1 calc R U .
C65 C -0.1749(4) 1.0835(3) 0.1877(2) 0.0378(9) Uani 1 1 d . . .
H65 H -0.1700 1.1246 0.1682 0.045 Uiso 1 1 calc R U .
C66 C -0.0684(3) 1.0728(2) 0.20928(19) 0.0281(7) Uani 1 1 d . . .
H66 H 0.0071 1.1059 0.2030 0.034 Uiso 1 1 calc R U .
C67 C -0.0291(3) 0.8901(2) 0.3521(2) 0.0291(7) Uani 1 1 d . . .
C68 C 0.1601(3) 1.0360(2) 0.47145(18) 0.0248(7) Uani 1 1 d . . .
C69 C -0.0279(3) 1.0713(2) 0.4146(2) 0.0295(7) Uani 1 1 d . . .
C70 C 0.3443(4) 1.1427(2) 0.24827(19) 0.0322(8) Uani 1 1 d . . .
C71 C 0.1663(3) 1.1881(2) 0.3387(2) 0.0290(7) Uani 1 1 d . . .
C72 C 0.3574(3) 1.1621(2) 0.39961(18) 0.0242(7) Uani 1 1 d . . .
C73 C 0.8186(5) 0.2357(4) 0.3812(4) 0.0716(16) Uani 1 1 d . . .
H73A H 0.8371 0.1831 0.3520 0.086 Uiso 1 1 calc R U .
H73B H 0.8891 0.2763 0.4201 0.086 Uiso 1 1 calc R U .
C74 C 0.5132(5) 0.0500(6) 0.0418(5) 0.111(7) Uani 0.5 1 d D . P
H74A H 0.5121 0.0539 0.0916 0.134 Uiso 0.5 1 d R U P
H74B H 0.5332 0.1089 0.0451 0.134 Uiso 0.5 1 d R U P
N1 N 0.8504(3) 0.4658(2) 0.05799(18) 0.0420(8) Uani 1 1 d . . .
H1A H 0.8892 0.4535 0.0209 0.050 Uiso 1 1 calc R U .
H1B H 0.8449 0.5175 0.0789 0.050 Uiso 1 1 calc R U .
N2 N 0.3874(3) 0.3947(2) -0.02344(15) 0.0332(7) Uani 1 1 d . . .
H2A H 0.3704 0.3760 -0.0711 0.040 Uiso 1 1 calc R U .
H2B H 0.4153 0.4506 0.0045 0.040 Uiso 1 1 calc R U .
N3 N 0.4460(3) 0.8428(2) 0.08943(18) 0.0375(7) Uani 1 1 d . . .
H3A H 0.4891 0.8192 0.0585 0.045 Uiso 1 1 calc R U .
H3B H 0.4505 0.8962 0.0998 0.045 Uiso 1 1 calc R U .
N4 N 0.0327(3) 0.8999(3) -0.02491(18) 0.0496(9) Uani 1 1 d . . .
H4A H 0.0157 0.8829 -0.0723 0.060 Uiso 1 1 calc R U .
H4B H 0.0701 0.9550 0.0037 0.060 Uiso 1 1 calc R U .
O1 O 0.7485(3) 0.56548(16) 0.16117(14) 0.0351(6) Uani 1 1 d . . .
O2 O 0.4560(2) 0.51745(15) 0.11576(13) 0.0304(5) Uani 1 1 d . . .
O3 O 0.4904(3) 0.33301(16) 0.37029(16) 0.0404(6) Uani 1 1 d . . .
O4 O 0.7127(3) 0.62508(19) 0.52398(14) 0.0457(7) Uani 1 1 d . . .
O5 O 0.3135(3) 0.5522(2) 0.45883(15) 0.0411(6) Uani 1 1 d . . .
O6 O 0.6377(3) 0.72452(17) 0.20795(15) 0.0416(7) Uani 1 1 d . . .
O7 O 0.3612(3) 0.68585(19) 0.3616(2) 0.0561(9) Uani 1 1 d . . .
O8 O 0.7627(3) 0.76052(16) 0.44187(14) 0.0369(6) Uani 1 1 d . . .
O9 O 0.3698(2) 0.97259(17) 0.16988(14) 0.0347(6) Uani 1 1 d . . .
O10 O 0.1299(3) 1.01954(17) 0.11613(14) 0.0361(6) Uani 1 1 d . . .
O11 O -0.0933(3) 0.81876(18) 0.33455(18) 0.0493(8) Uani 1 1 d . . .
O12 O 0.2091(3) 1.05531(17) 0.52952(13) 0.0344(6) Uani 1 1 d . . .
O13 O -0.0870(3) 1.1124(2) 0.44048(18) 0.0500(8) Uani 1 1 d . . .
O14 O 0.4075(3) 1.17242(19) 0.21551(16) 0.0493(8) Uani 1 1 d . . .
O15 O 0.1149(3) 1.23696(17) 0.35471(17) 0.0466(7) Uani 1 1 d . . .
O16 O 0.4251(2) 1.19695(18) 0.45398(14) 0.0371(6) Uani 1 1 d . . .
Cl1 Cl 0.69188(16) 0.20742(15) 0.42125(11) 0.0958(6) Uani 1 1 d . . .
Cl2 Cl 0.7930(2) 0.28572(14) 0.32339(15) 0.1205(9) Uani 1 1 d . . .
Cl3 Cl 0.3676(3) -0.01063(11) -0.00707(11) 0.1294(10) Uani 1 1 d D . .

loop_
_atom_site_aniso_label
_atom_site_aniso_U_11
_atom_site_aniso_U_22
_atom_site_aniso_U_33
_atom_site_aniso_U_23
_atom_site_aniso_U_13
_atom_site_aniso_U_12
Ru1 0.02167(12) 0.01457(11) 0.01228(11) 0.00603(9) 0.00309(9) 0.00370(9)
Ru2 0.02474(13) 0.01165(11) 0.01543(12) 0.00564(9) 0.00579(9) 0.00501(9)
Ru3 0.02345(13) 0.01462(12) 0.01907(12) 0.00807(9) 0.00866(9) 0.00665(10)
Ru4 0.01981(12) 0.01368(11) 0.01607(12) 0.00677(9) 0.00223(9) 0.00241(9)
C1 0.0184(14) 0.0220(15) 0.0200(15) 0.0041(12) 0.0020(12) 0.0049(12)
C2 0.0205(16) 0.0348(18) 0.0218(16) 0.0042(14) 0.0037(13) 0.0094(14)
C3 0.0255(17) 0.042(2) 0.0280(18) -0.0018(16) 0.0016(14) 0.0188(16)
C4 0.0284(18) 0.0277(18) 0.045(2) -0.0023(16) -0.0013(16) 0.0163(15)
C5 0.0265(17) 0.0236(17) 0.048(2) 0.0099(16) 0.0013(16) 0.0093(14)
C6 0.0208(15) 0.0232(16) 0.0303(17) 0.0080(14) 0.0040(13) 0.0077(13)
C7 0.0237(15) 0.0205(15) 0.0181(14) 0.0064(12) 0.0050(12) 0.0053(12)
C8 0.0232(15) 0.0116(13) 0.0180(14) 0.0056(11) 0.0063(12) 0.0063(11)
C9 0.0232(15) 0.0135(13) 0.0181(14) 0.0060(11) 0.0029(12) 0.0044(11)
C10 0.0238(16) 0.0205(15) 0.0208(15) 0.0046(12) 0.0038(12) 0.0073(13)
C11 0.0307(18) 0.0372(19) 0.0321(18) 0.0163(16) 0.0036(15) 0.0141(16)
C12 0.037(2) 0.058(3) 0.043(2) 0.022(2) 0.0004(18) 0.023(2)
C13 0.0245(19) 0.058(3) 0.049(2) 0.013(2) -0.0015(17) 0.0135(18)
C14 0.0264(19) 0.039(2) 0.047(2) 0.0113(18) 0.0084(17) 0.0043(16)
C15 0.0270(17) 0.0271(17) 0.0309(18) 0.0087(14) 0.0063(14) 0.0064(14)
C16 0.0175(14) 0.0194(14) 0.0151(14) 0.0054(12) 0.0035(11) 0.0060(11)
C17 0.0181(14) 0.0278(16) 0.0169(14) 0.0077(13) 0.0067(11) 0.0060(12)
C18 0.0227(16) 0.0312(17) 0.0166(14) 0.0025(13) 0.0049(12) 0.0082(13)
C19 0.0232(16) 0.0190(15) 0.0278(17) -0.0006(13) 0.0036(13) 0.0086(13)
C20 0.0286(17) 0.0188(15) 0.0300(17) 0.0084(13) 0.0039(13) 0.0107(13)
C21 0.0233(15) 0.0222(15) 0.0193(15) 0.0080(12) 0.0024(12) 0.0095(12)
C22 0.0211(14) 0.0201(15) 0.0165(14) 0.0086(12) 0.0057(11) 0.0065(12)
C23 0.0240(15) 0.0102(13) 0.0144(13) 0.0036(11) 0.0025(11) 0.0042(11)
C24 0.0221(15) 0.0128(13) 0.0168(14) 0.0068(11) 0.0029(11) 0.0051(11)
C25 0.0230(15) 0.0188(14) 0.0146(14) 0.0045(11) 0.0034(11) 0.0053(12)
C26 0.0268(17) 0.0267(17) 0.0247(16) 0.0131(14) 0.0041(13) 0.0063(13)
C27 0.0246(17) 0.0335(19) 0.0320(18) 0.0135(15) 0.0057(14) 0.0014(14)
C28 0.0218(16) 0.038(2) 0.0278(17) 0.0063(15) 0.0012(13) 0.0086(15)
C29 0.0333(19) 0.0347(19) 0.0248(17) 0.0078(15) -0.0015(14) 0.0173(15)
C30 0.0298(17) 0.0244(16) 0.0221(15) 0.0101(13) 0.0031(13) 0.0097(14)
C31 0.0252(16) 0.0249(17) 0.0173(15) 0.0077(13) 0.0021(12) 0.0046(13)
C32 0.0326(18) 0.0236(16) 0.0207(16) 0.0112(13) 0.0061(14) 0.0028(14)
C33 0.0334(18) 0.0272(17) 0.0187(15) 0.0117(13) 0.0040(13) 0.0092(14)
C34 0.0406(19) 0.0183(15) 0.0214(16) 0.0067(13) 0.0045(14) 0.0073(14)
C35 0.037(2) 0.0151(15) 0.044(2) 0.0085(15) 0.0117(17) 0.0075(14)
C36 0.0387(19) 0.0157(15) 0.0228(16) 0.0076(13) 0.0120(15) 0.0077(14)
C37 0.0245(16) 0.0260(16) 0.0170(14) 0.0052(12) 0.0015(12) 0.0120(13)
C38 0.0272(17) 0.0352(19) 0.0212(16) 0.0038(14) -0.0012(13) 0.0167(15)
C39 0.049(2) 0.045(2) 0.0279(18) 0.0075(17) 0.0058(16) 0.035(2)
C40 0.075(3) 0.035(2) 0.032(2) 0.0108(17) 0.0047(19) 0.037(2)
C41 0.066(3) 0.0297(19) 0.0298(19) 0.0147(16) 0.0101(18) 0.0224(19)
C42 0.043(2) 0.0250(17) 0.0213(16) 0.0074(13) 0.0069(14) 0.0165(15)
C43 0.0221(15) 0.0245(16) 0.0170(14) 0.0064(12) 0.0033(12) 0.0073(13)
C44 0.0214(15) 0.0140(13) 0.0190(14) 0.0063(11) 0.0038(12) 0.0045(11)
C45 0.0245(15) 0.0126(13) 0.0202(14) 0.0072(11) 0.0058(12) 0.0043(12)
C46 0.0323(17) 0.0197(15) 0.0161(14) 0.0049(12) 0.0038(12) 0.0127(13)
C47 0.046(2) 0.0225(16) 0.0217(16) 0.0080(13) 0.0083(14) 0.0175(15)
C48 0.063(3) 0.0262(18) 0.0254(17) 0.0092(15) 0.0028(17) 0.0246(18)
C49 0.060(3) 0.037(2) 0.032(2) 0.0066(16) -0.0079(18) 0.031(2)
C50 0.035(2) 0.040(2) 0.036(2) 0.0070(17) -0.0030(16) 0.0191(17)
C51 0.0316(18) 0.0297(17) 0.0245(16) 0.0086(14) 0.0024(14) 0.0128(15)
C52 0.0229(16) 0.0322(18) 0.0198(15) 0.0026(13) 0.0014(12) 0.0137(14)
C53 0.0260(17) 0.054(2) 0.0191(16) 0.0048(16) 0.0036(13) 0.0206(17)
C54 0.0269(19) 0.065(3) 0.0217(18) -0.0097(18) -0.0002(14) 0.0246(19)
C55 0.0285(19) 0.037(2) 0.047(2) -0.0106(19) -0.0051(17) 0.0160(17)
C56 0.035(2) 0.0251(18) 0.050(2) 0.0009(17) -0.0073(17) 0.0103(16)
C57 0.0289(17) 0.0258(17) 0.0292(18) 0.0031(14) -0.0040(14) 0.0100(14)
C58 0.0241(16) 0.0285(17) 0.0206(15) 0.0097(13) 0.0044(12) 0.0111(13)
C59 0.0209(15) 0.0126(13) 0.0176(14) 0.0036(11) 0.0005(11) 0.0014(11)
C60 0.0209(15) 0.0133(13) 0.0228(15) 0.0063(12) 0.0034(12) 0.0016(11)
C61 0.0215(15) 0.0221(15) 0.0216(15) 0.0038(13) 0.0011(12) 0.0061(13)
C62 0.0258(17) 0.0337(19) 0.0360(19) 0.0131(16) 0.0032(15) 0.0050(15)
C63 0.0220(18) 0.054(3) 0.044(2) 0.016(2) 0.0012(16) 0.0065(17)
C64 0.0267(19) 0.059(3) 0.044(2) 0.017(2) -0.0008(16) 0.0192(19)
C65 0.038(2) 0.042(2) 0.036(2) 0.0160(17) -0.0014(16) 0.0190(17)
C66 0.0261(17) 0.0287(17) 0.0273(17) 0.0108(14) 0.0004(13) 0.0084(14)
C67 0.0315(18) 0.0254(18) 0.0342(18) 0.0147(15) 0.0163(15) 0.0109(15)
C68 0.0342(18) 0.0205(15) 0.0258(17) 0.0127(13) 0.0152(14) 0.0129(13)
C69 0.0366(19) 0.0253(17) 0.0313(18) 0.0148(14) 0.0125(15) 0.0127(15)
C70 0.040(2) 0.0228(16) 0.0228(16) 0.0079(14) 0.0041(15) -0.0012(15)
C71 0.0296(17) 0.0160(15) 0.0310(18) 0.0051(13) -0.0096(14) 0.0016(14)
C72 0.0240(16) 0.0215(15) 0.0272(17) 0.0115(13) 0.0055(14) 0.0065(13)
C73 0.063(3) 0.083(4) 0.093(4) 0.050(4) 0.038(3) 0.039(3)
C74 0.27(2) 0.037(6) 0.038(5) 0.020(5) 0.036(9) 0.061(9)
N1 0.049(2) 0.0446(19) 0.0319(17) 0.0145(15) 0.0249(15) 0.0166(16)
N2 0.0455(18) 0.0304(15) 0.0135(13) 0.0095(12) 0.0019(12) -0.0004(13)
N3 0.0296(16) 0.0411(18) 0.0339(17) 0.0051(14) 0.0156(13) 0.0149(14)
N4 0.047(2) 0.079(3) 0.0211(16) 0.0212(17) 0.0047(14) 0.0186(19)
O1 0.0492(16) 0.0279(13) 0.0340(13) 0.0179(11) 0.0228(12) 0.0133(12)
O2 0.0486(15) 0.0221(12) 0.0207(11) 0.0126(10) 0.0029(10) 0.0081(11)
O3 0.0570(18) 0.0207(13) 0.0432(15) 0.0169(11) 0.0059(13) 0.0089(12)
O4 0.0468(16) 0.0436(16) 0.0221(13) 0.0083(12) -0.0090(12) -0.0080(13)
O5 0.0433(16) 0.0581(18) 0.0339(14) 0.0218(13) 0.0193(12) 0.0292(14)
O6 0.0682(19) 0.0271(13) 0.0310(14) 0.0200(12) 0.0085(13) 0.0083(13)
O7 0.0431(17) 0.0284(15) 0.091(3) 0.0118(15) 0.0278(17) 0.0203(13)
O8 0.0456(15) 0.0220(12) 0.0244(13) 0.0012(10) 0.0002(11) -0.0010(11)
O9 0.0394(14) 0.0315(13) 0.0344(13) 0.0157(11) 0.0204(11) 0.0103(11)
O10 0.0466(16) 0.0361(14) 0.0288(13) 0.0195(11) 0.0069(11) 0.0108(12)
O11 0.0517(18) 0.0240(14) 0.065(2) 0.0197(14) 0.0211(15) 0.0019(13)
O12 0.0499(16) 0.0384(14) 0.0214(13) 0.0145(11) 0.0108(11) 0.0212(12)
O13 0.0598(19) 0.0478(17) 0.062(2) 0.0261(15) 0.0313(16) 0.0385(16)
O14 0.0608(19) 0.0382(15) 0.0357(15) 0.0194(13) 0.0168(14) -0.0057(14)
O15 0.0479(17) 0.0218(13) 0.0564(18) 0.0017(12) -0.0169(14) 0.0157(12)
O16 0.0348(14) 0.0381(14) 0.0274(13) 0.0076(11) -0.0064(11) 0.0073(12)
Cl1 0.0690(10) 0.1444(17) 0.1096(13) 0.0890(13) 0.0404(9) 0.0351(10)
Cl2 0.165(2) 0.1097(14) 0.182(2) 0.1142(16) 0.1227(18) 0.0957(15)
Cl3 0.248(3) 0.0502(9) 0.0820(12) 0.0234(9) 0.0028(15) 0.0497(14)

loop_
_atom_type_symbol
_atom_type_description
_atom_type_scat_dispersion_real
_atom_type_scat_dispersion_imag
_atom_type_scat_source
C C 0.0033 0.0016 'International Tables Vol C Tables 4.2.6.8 and 6.1.1.4'
H H 0.0000 0.0000 'International Tables Vol C Tables 4.2.6.8 and 6.1.1.4'
N N 0.0061 0.0033 'International Tables Vol C Tables 4.2.6.8 and 6.1.1.4'
O O 0.0106 0.0060 'International Tables Vol C Tables 4.2.6.8 and 6.1.1.4'
Ru Ru -1.2594 0.8363 'International Tables Vol C Tables 4.2.6.8 and 6.1.1.4'
Cl Cl 0.1484 0.1585 'International Tables Vol C Tables 4.2.6.8 and 6.1.1.4'

loop_
_geom_angle_atom_site_label_1
_geom_angle_atom_site_label_2
_geom_angle_atom_site_label_3
_geom_angle
_geom_angle_site_symmetry_1
_geom_angle_site_symmetry_3
C31 Ru1 C32 96.97(14) . .
C31 Ru1 C33 98.19(14) . .
C32 Ru1 C33 91.27(14) . .
C31 Ru1 C24 100.88(12) . .
C32 Ru1 C24 161.20(12) . .
C33 Ru1 C24 91.99(13) . .
C31 Ru1 C9 101.01(13) . .
C32 Ru1 C9 91.70(13) . .
C33 Ru1 C9 160.06(13) . .
C24 Ru1 C9 79.19(12) . .
C31 Ru1 Ru2 148.42(9) . .
C32 Ru1 Ru2 104.54(9) . .
C33 Ru1 Ru2 104.08(10) . .
C24 Ru1 Ru2 56.73(8) . .
C9 Ru1 Ru2 56.14(8) . .
C35 Ru2 C36 93.03(15) . .
C35 Ru2 C34 95.39(16) . .
C36 Ru2 C34 95.87(14) . .
C35 Ru2 C8 149.25(13) . .
C36 Ru2 C8 114.03(13) . .
C34 Ru2 C8 96.01(12) . .
C35 Ru2 C23 111.74(13) . .
C36 Ru2 C23 150.01(13) . .
C34 Ru2 C23 98.23(12) . .
C8 Ru2 C23 38.22(11) . .
C35 Ru2 C9 141.82(14) . .
C36 Ru2 C9 85.69(13) . .
C34 Ru2 C9 122.73(13) . .
C8 Ru2 C9 36.26(10) . .
C23 Ru2 C9 64.43(10) . .
C35 Ru2 C24 86.45(13) . .
C36 Ru2 C24 136.75(12) . .
C34 Ru2 C24 127.27(12) . .
C8 Ru2 C24 64.03(10) . .
C23 Ru2 C24 35.89(10) . .
C9 Ru2 C24 69.55(10) . .
C35 Ru2 Ru1 93.55(11) . .
C36 Ru2 Ru1 88.86(10) . .
C34 Ru2 Ru1 169.64(10) . .
C8 Ru2 Ru1 73.63(7) . .
C23 Ru2 Ru1 73.52(7) . .
C9 Ru2 Ru1 48.30(7) . .
C24 Ru2 Ru1 48.13(7) . .
C67 Ru3 C68 98.53(15) . .
C67 Ru3 C69 99.10(15) . .
C68 Ru3 C69 90.24(14) . .
C67 Ru3 C60 96.72(14) . .
C68 Ru3 C60 163.66(13) . .
C69 Ru3 C60 93.11(14) . .
C67 Ru3 C45 97.91(13) . .
C68 Ru3 C45 92.92(13) . .
C69 Ru3 C45 162.04(13) . .
C60 Ru3 C45 79.17(12) . .
C67 Ru3 Ru4 142.96(10) . .
C68 Ru3 Ru4 107.88(10) . .
C69 Ru3 Ru4 106.13(10) . .
C60 Ru3 Ru4 55.85(8) . .
C45 Ru3 Ru4 56.13(8) . .
C71 Ru4 C72 91.74(14) . .
C71 Ru4 C70 95.90(16) . .
C72 Ru4 C70 95.56(14) . .
C71 Ru4 C59 112.45(13) . .
C72 Ru4 C59 152.08(12) . .
C70 Ru4 C59 95.56(13) . .
C71 Ru4 C44 149.45(13) . .
C72 Ru4 C44 115.13(12) . .
C70 Ru4 C44 95.64(13) . .
C59 Ru4 C44 38.17(11) . .
C71 Ru4 C60 86.15(13) . .
C72 Ru4 C60 140.11(12) . .
C70 Ru4 C60 124.30(13) . .
C59 Ru4 C60 36.30(11) . .
C44 Ru4 C60 64.06(11) . .
C71 Ru4 C45 140.37(14) . .
C72 Ru4 C45 88.16(12) . .
C70 Ru4 C45 123.56(14) . .
C59 Ru4 C45 64.42(11) . .
C44 Ru4 C45 36.02(10) . .
C60 Ru4 C45 69.53(11) . .
C71 Ru4 Ru3 92.60(11) . .
C72 Ru4 Ru3 92.53(10) . .
C70 Ru4 Ru3 168.07(10) . .
C59 Ru4 Ru3 73.40(8) . .
C44 Ru4 Ru3 72.93(8) . .
C60 Ru4 Ru3 47.91(8) . .
C45 Ru4 Ru3 47.85(8) . .
C6 C1 C2 118.6(3) . .
C6 C1 C7 120.4(3) . .
C2 C1 C7 121.0(3) . .
N1 C2 C3 119.6(3) . .
N1 C2 C1 122.3(3) . .
C3 C2 C1 118.1(3) . .
C4 C3 C2 121.6(3) . .
C4 C3 H3 119.2 . .
C2 C3 H3 119.2 . .
C3 C4 C5 120.9(3) . .
C3 C4 H4 119.5 . .
C5 C4 H4 119.5 . .
C6 C5 C4 118.8(4) . .
C6 C5 H5 120.6 . .
C4 C5 H5 120.6 . .
C5 C6 C1 122.0(3) . .
C5 C6 H6 119.0 . .
C1 C6 H6 119.0 . .
O1 C7 C1 124.2(3) . .
O1 C7 C8 120.3(3) . .
C1 C7 C8 115.3(3) . .
C9 C8 C23 115.2(3) . .
C9 C8 C7 125.5(3) . .
C23 C8 C7 119.0(3) . .
C9 C8 Ru2 75.49(17) . .
C23 C8 Ru2 71.25(16) . .
C7 C8 Ru2 127.8(2) . .
C8 C9 C10 118.8(3) . .
C8 C9 Ru1 115.2(2) . .
C10 C9 Ru1 126.0(2) . .
C8 C9 Ru2 68.25(16) . .
C10 C9 Ru2 126.0(2) . .
Ru1 C9 Ru2 75.55(10) . .
C11 C10 C15 118.1(3) . .
C11 C10 C9 119.3(3) . .
C15 C10 C9 122.6(3) . .
C10 C11 C12 120.6(4) . .
C10 C11 H11 119.7 . .
C12 C11 H11 119.7 . .
C13 C12 C11 120.5(4) . .
C13 C12 H12 119.7 . .
C11 C12 H12 119.7 . .
C12 C13 C14 119.6(4) . .
C12 C13 H13 120.2 . .
C14 C13 H13 120.2 . .
C13 C14 C15 120.2(4) . .
C13 C14 H14 119.9 . .
C15 C14 H14 119.9 . .
C14 C15 C10 120.9(4) . .
C14 C15 H15 119.5 . .
C10 C15 H15 119.5 . .
C21 C16 C17 118.8(3) . .
C21 C16 C22 120.9(3) . .
C17 C16 C22 120.3(3) . .
N2 C17 C18 119.7(3) . .
N2 C17 C16 122.2(3) . .
C18 C17 C16 118.1(3) . .
C19 C18 C17 121.3(3) . .
C19 C18 H18 119.4 . .
C17 C18 H18 119.4 . .
C18 C19 C20 120.9(3) . .
C18 C19 H19 119.5 . .
C20 C19 H19 119.5 . .
C21 C20 C19 118.9(3) . .
C21 C20 H20 120.5 . .
C19 C20 H20 120.5 . .
C20 C21 C16 122.0(3) . .
C20 C21 H21 119.0 . .
C16 C21 H21 119.0 . .
O2 C22 C16 123.3(3) . .
O2 C22 C23 118.8(3) . .
C16 C22 C23 117.8(2) . .
C24 C23 C8 114.9(3) . .
C24 C23 C22 126.6(3) . .
C8 C23 C22 118.4(3) . .
C24 C23 Ru2 76.10(16) . .
C8 C23 Ru2 70.53(15) . .
C22 C23 Ru2 124.77(19) . .
C23 C24 C25 118.9(3) . .
C23 C24 Ru1 115.6(2) . .
C25 C24 Ru1 125.5(2) . .
C23 C24 Ru2 68.01(16) . .
C25 C24 Ru2 126.6(2) . .
Ru1 C24 Ru2 75.13(9) . .
C30 C25 C26 117.7(3) . .
C30 C25 C24 123.3(3) . .
C26 C25 C24 119.1(3) . .
C27 C26 C25 120.9(3) . .
C27 C26 H26 119.5 . .
C25 C26 H26 119.5 . .
C28 C27 C26 120.6(3) . .
C28 C27 H27 119.7 . .
C26 C27 H27 119.7 . .
C27 C28 C29 119.3(3) . .
C27 C28 H28 120.3 . .
C29 C28 H28 120.3 . .
C28 C29 C30 120.5(3) . .
C28 C29 H29 119.8 . .
C30 C29 H29 119.8 . .
C29 C30 C25 121.0(3) . .
C29 C30 H30 119.5 . .
C25 C30 H30 119.5 . .
O3 C31 Ru1 178.8(3) . .
O4 C32 Ru1 177.3(3) . .
O5 C33 Ru1 176.9(3) . .
O6 C34 Ru2 175.4(3) . .
O7 C35 Ru2 174.8(3) . .
O8 C36 Ru2 175.2(3) . .
C42 C37 C38 118.7(3) . .
C42 C37 C43 121.5(3) . .
C38 C37 C43 119.8(3) . .
N3 C38 C39 119.8(3) . .
N3 C38 C37 122.5(3) . .
C39 C38 C37 117.7(3) . .
C40 C39 C38 121.6(3) . .
C40 C39 H39 119.2 . .
C38 C39 H39 119.2 . .
C39 C40 C41 121.2(3) . .
C39 C40 H40 119.4 . .
C41 C40 H40 119.4 . .
C42 C41 C40 118.4(4) . .
C42 C41 H41 120.8 . .
C40 C41 H41 120.8 . .
C41 C42 C37 122.4(3) . .
C41 C42 H42 118.8 . .
C37 C42 H42 118.8 . .
O9 C43 C37 123.5(3) . .
O9 C43 C44 118.4(3) . .
C37 C43 C44 117.9(3) . .
C45 C44 C59 115.0(3) . .
C45 C44 C43 126.8(3) . .
C59 C44 C43 118.2(3) . .
C45 C44 Ru4 75.19(17) . .
C59 C44 Ru4 69.94(16) . .
C43 C44 Ru4 125.7(2) . .
C44 C45 C46 119.1(3) . .
C44 C45 Ru3 115.4(2) . .
C46 C45 Ru3 125.4(2) . .
C44 C45 Ru4 68.79(16) . .
C46 C45 Ru4 126.4(2) . .
Ru3 C45 Ru4 76.02(10) . .
C51 C46 C47 118.0(3) . .
C51 C46 C45 123.3(3) . .
C47 C46 C45 118.6(3) . .
C48 C47 C46 120.9(4) . .
C48 C47 H47 119.5 . .
C46 C47 H47 119.5 . .
C49 C48 C47 120.3(4) . .
C49 C48 H48 119.8 . .
C47 C48 H48 119.8 . .
C48 C49 C50 120.0(3) . .
C48 C49 H49 120.0 . .
C50 C49 H49 120.0 . .
C49 C50 C51 120.2(4) . .
C49 C50 H50 119.9 . .
C51 C50 H50 119.9 . .
C50 C51 C46 120.6(3) . .
C50 C51 H51 119.7 . .
C46 C51 H51 119.7 . .
C57 C52 C53 118.3(3) . .
C57 C52 C58 120.4(3) . .
C53 C52 C58 121.3(3) . .
N4 C53 C54 120.6(4) . .
N4 C53 C52 121.6(4) . .
C54 C53 C52 117.8(4) . .
C55 C54 C53 121.7(4) . .
C55 C54 H54 119.2 . .
C53 C54 H54 119.2 . .
C54 C55 C56 120.9(4) . .
C54 C55 H55 119.5 . .
C56 C55 H55 119.5 . .
C57 C56 C55 118.9(4) . .
C57 C56 H56 120.6 . .
C55 C56 H56 120.6 . .
C56 C57 C52 122.4(4) . .
C56 C57 H57 118.8 . .
C52 C57 H57 118.8 . .
O10 C58 C52 124.5(3) . .
O10 C58 C59 120.5(3) . .
C52 C58 C59 115.0(3) . .
C60 C59 C44 114.7(3) . .
C60 C59 C58 123.1(3) . .
C44 C59 C58 121.9(3) . .
C60 C59 Ru4 75.69(17) . .
C44 C59 Ru4 71.89(16) . .
C58 C59 Ru4 126.9(2) . .
C59 C60 C61 119.8(3) . .
C59 C60 Ru3 115.7(2) . .
C61 C60 Ru3 124.4(2) . .
C59 C60 Ru4 68.02(16) . .
C61 C60 Ru4 128.1(2) . .
Ru3 C60 Ru4 76.24(10) . .
C66 C61 C62 117.9(3) . .
C66 C61 C60 124.0(3) . .
C62 C61 C60 118.1(3) . .
C63 C62 C61 121.0(4) . .
C63 C62 H62 119.5 . .
C61 C62 H62 119.5 . .
C64 C63 C62 120.2(4) . .
C64 C63 H63 119.9 . .
C62 C63 H63 119.9 . .
C65 C64 C63 119.5(4) . .
C65 C64 H64 120.3 . .
C63 C64 H64 120.3 . .
C64 C65 C66 120.6(4) . .
C64 C65 H65 119.7 . .
C66 C65 H65 119.7 . .
C65 C66 C61 120.9(3) . .
C65 C66 H66 119.6 . .
C61 C66 H66 119.6 . .
O11 C67 Ru3 174.6(3) . .
O12 C68 Ru3 178.9(3) . .
O13 C69 Ru3 178.0(4) . .
O14 C70 Ru4 176.4(3) . .
O15 C71 Ru4 174.8(3) . .
O16 C72 Ru4 176.8(3) . .
Cl1 C73 Cl2 110.9(3) . .
Cl1 C73 H73A 109.5 . .
Cl2 C73 H73A 109.5 . .
Cl1 C73 H73B 109.5 . .
Cl2 C73 H73B 109.5 . .
H73A C73 H73B 108.1 . .
Cl3 C74 Cl3 117.3(5) . 2_655
Cl3 C74 C74 60.4(4) . 2_655
Cl3 C74 C74 56.9(3) 2_655 2_655
Cl3 C74 H74A 107.5 . .
Cl3 C74 H74A 107.9 2_655 .
C74 C74 H74A 125.7 2_655 .
Cl3 C74 H74B 108.1 . .
Cl3 C74 H74B 108.4 2_655 .
C74 C74 H74B 126.9 2_655 .
H74A C74 H74B 107.4 . .
C2 N1 H1A 120.0 . .
C2 N1 H1B 120.0 . .
H1A N1 H1B 120.0 . .
C17 N2 H2A 120.0 . .
C17 N2 H2B 120.0 . .
H2A N2 H2B 120.0 . .
C38 N3 H3A 120.0 . .
C38 N3 H3B 120.0 . .
H3A N3 H3B 120.0 . .
C53 N4 H4A 120.0 . .
C53 N4 H4B 120.0 . .
H4A N4 H4B 120.0 . .
C74 Cl3 C74 62.7(5) . 2_655

loop_
_geom_bond_atom_site_label_1
_geom_bond_atom_site_label_2
_geom_bond_distance
_geom_bond_site_symmetry_2
Ru1 C31 1.888(3) .
Ru1 C32 1.941(3) .
Ru1 C33 1.952(3) .
Ru1 C24 2.083(3) .
Ru1 C9 2.085(3) .
Ru1 Ru2 2.7039(3) .
Ru2 C35 1.909(4) .
Ru2 C36 1.909(3) .
Ru2 C34 1.948(3) .
Ru2 C8 2.225(3) .
Ru2 C23 2.234(3) .
Ru2 C9 2.319(3) .
Ru2 C24 2.339(3) .
Ru3 C67 1.882(3) .
Ru3 C68 1.950(3) .
Ru3 C69 1.953(3) .
Ru3 C60 2.077(3) .
Ru3 C45 2.077(3) .
Ru3 Ru4 2.7187(3) .
Ru4 C71 1.896(3) .
Ru4 C72 1.915(3) .
Ru4 C70 1.955(4) .
Ru4 C59 2.217(3) .
Ru4 C44 2.243(3) .
Ru4 C60 2.317(3) .
Ru4 C45 2.326(3) .
C1 C6 1.409(5) .
C1 C2 1.420(4) .
C1 C7 1.466(4) .
C2 N1 1.364(5) .
C2 C3 1.405(5) .
C3 C4 1.360(6) .
C3 H3 0.9300 .
C4 C5 1.396(6) .
C4 H4 0.9300 .
C5 C6 1.370(5) .
C5 H5 0.9300 .
C6 H6 0.9300 .
C7 O1 1.227(4) .
C7 C8 1.518(4) .
C8 C9 1.417(4) .
C8 C23 1.460(4) .
C9 C10 1.497(4) .
C10 C11 1.391(5) .
C10 C15 1.404(5) .
C11 C12 1.399(5) .
C11 H11 0.9300 .
C12 C13 1.378(6) .
C12 H12 0.9300 .
C13 C14 1.386(6) .
C13 H13 0.9300 .
C14 C15 1.388(5) .
C14 H14 0.9300 .
C15 H15 0.9300 .
C16 C21 1.410(4) .
C16 C17 1.426(4) .
C16 C22 1.464(4) .
C17 N2 1.349(4) .
C17 C18 1.414(5) .
C18 C19 1.371(5) .
C18 H18 0.9300 .
C19 C20 1.402(5) .
C19 H19 0.9300 .
C20 C21 1.374(4) .
C20 H20 0.9300 .
C21 H21 0.9300 .
C22 O2 1.232(4) .
C22 C23 1.523(4) .
C23 C24 1.413(4) .
C24 C25 1.492(4) .
C25 C30 1.397(4) .
C25 C26 1.398(4) .
C26 C27 1.387(5) .
C26 H26 0.9300 .
C27 C28 1.379(5) .
C27 H27 0.9300 .
C28 C29 1.383(5) .
C28 H28 0.9300 .
C29 C30 1.386(5) .
C29 H29 0.9300 .
C30 H30 0.9300 .
C31 O3 1.141(4) .
C32 O4 1.133(4) .
C33 O5 1.140(4) .
C34 O6 1.130(4) .
C35 O7 1.132(5) .
C36 O8 1.136(4) .
C37 C42 1.401(5) .
C37 C38 1.433(5) .
C37 C43 1.466(4) .
C38 N3 1.347(5) .
C38 C39 1.407(5) .
C39 C40 1.362(6) .
C39 H39 0.9300 .
C40 C41 1.401(6) .
C40 H40 0.9300 .
C41 C42 1.372(5) .
C41 H41 0.9300 .
C42 H42 0.9300 .
C43 O9 1.229(4) .
C43 C44 1.522(4) .
C44 C45 1.415(4) .
C44 C59 1.458(4) .
C45 C46 1.490(4) .
C46 C51 1.391(5) .
C46 C47 1.408(5) .
C47 C48 1.378(5) .
C47 H47 0.9300 .
C48 C49 1.372(6) .
C48 H48 0.9300 .
C49 C50 1.384(6) .
C49 H49 0.9300 .
C50 C51 1.390(5) .
C50 H50 0.9300 .
C51 H51 0.9300 .
C52 C57 1.403(5) .
C52 C53 1.425(5) .
C52 C58 1.468(5) .
C53 N4 1.353(6) .
C53 C54 1.414(6) .
C54 C55 1.364(7) .
C54 H54 0.9300 .
C55 C56 1.384(6) .
C55 H55 0.9300 .
C56 C57 1.379(5) .
C56 H56 0.9300 .
C57 H57 0.9300 .
C58 O10 1.224(4) .
C58 C59 1.520(4) .
C59 C60 1.415(4) .
C60 C61 1.496(4) .
C61 C66 1.398(5) .
C61 C62 1.401(5) .
C62 C63 1.387(5) .
C62 H62 0.9300 .
C63 C64 1.385(6) .
C63 H63 0.9300 .
C64 C65 1.384(6) .
C64 H64 0.9300 .
C65 C66 1.386(5) .
C65 H65 0.9300 .
C66 H66 0.9300 .
C67 O11 1.142(4) .
C68 O12 1.138(4) .
C69 O13 1.134(4) .
C70 O14 1.130(4) .
C71 O15 1.142(4) .
C72 O16 1.134(4) .
C73 Cl1 1.715(5) .
C73 Cl2 1.757(6) .
C73 H73A 0.9700 .
C73 H73B 0.9700 .
C74 Cl3 1.706(6) .
C74 Cl3 1.769(6) 2_655
C74 C74 1.809(17) 2_655
C74 H74A 0.9600 .
C74 H74B 0.9600 .
N1 H1A 0.8600 .
N1 H1B 0.8600 .
N2 H2A 0.8600 .
N2 H2B 0.8600 .
N3 H3A 0.8600 .
N3 H3B 0.8600 .
N4 H4A 0.8600 .
N4 H4B 0.8600 .
Cl3 C74 1.769(6) 2_655
